data_1564451
loop_
_publ_author_name
'Mikata, Yuji'
'Murakami, Kana'
'Ochi, Ayaka'
'Nakagaki, Fumie'
'Naito, Kyoko'
'Matsumoto, Arimasa'
'Mitsuhashi, Ryoji'
'Mikuriya, Masahiro'

_publ_section_title
;
 Conversion of (&#x00B5;-OH)2Mn2(II,II) complex to
 (&#x00B5;-O)2Mn2(III,III) core supported by a quinoxaline-based
 tetranitrogen ligand
;
_journal_name_full 'Inorganica Chimica Acta'
_journal_page_first 119688
_journal_paper_doi 10.1016/j.ica.2020.119688
_journal_volume 509
_journal_year 2020
_chemical_formula_moiety 'C48 H54 Cl2 Mn2 N14 O10'
_chemical_formula_sum 'C48 H54 Cl2 Mn2 N14 O10'
_chemical_formula_weight 1167.82
_space_group_crystal_system monoclinic
_space_group_IT_number 15
_space_group_name_Hall '-C 2yc'
_space_group_name_H-M_alt 'C 1 2/c 1'
_atom_sites_solution_hydrogens geom
_atom_sites_solution_primary direct
_atom_sites_solution_secondary difmap
_cell_angle_alpha 90.0000
_cell_angle_beta 92.260(3)
_cell_angle_gamma 90.0000
_cell_formula_units_Z 4
_cell_length_a 18.697(4)
_cell_length_b 14.237(3)
_cell_length_c 18.636(4)
_cell_measurement_reflns_used 7502
_cell_measurement_temperature 123
_cell_measurement_theta_max 27.55
_cell_measurement_theta_min 3.06
_cell_volume 4956.8(18)
_computing_cell_refinement CrystalClear
_computing_data_collection 'CrystalClear (Rigaku/MSC Inc., 2006)'
_computing_data_reduction CrystalClear
_computing_molecular_graphics 'CrystalStructure 4.2.5'
_computing_publication_material 'CrystalStructure 4.2.5 (Rigaku, 2017)'
_computing_structure_refinement 'SHELXL Version 2016/6 (Sheldrick, 2008)'
_computing_structure_solution 'SIR92 (Altomare, et al., 1994)'
_diffrn_ambient_temperature 123
_diffrn_detector_area_resol_mean 7.314
_diffrn_measured_fraction_theta_full 0.997
_diffrn_measured_fraction_theta_max 0.996
_diffrn_measurement_device_type 'Rigaku Mercury70'
_diffrn_measurement_method \w
_diffrn_radiation_type 'Mo K\a'
_diffrn_radiation_wavelength 0.71070
_diffrn_reflns_av_R_equivalents 0.0274
_diffrn_reflns_Laue_measured_fraction_full 0.997
_diffrn_reflns_Laue_measured_fraction_max 0.996
_diffrn_reflns_limit_h_max 21
_diffrn_reflns_limit_h_min -24
_diffrn_reflns_limit_k_max 17
_diffrn_reflns_limit_k_min -18
_diffrn_reflns_limit_l_max 24
_diffrn_reflns_limit_l_min -24
_diffrn_reflns_number 18989
_diffrn_reflns_point_group_measured_fraction_full 0.997
_diffrn_reflns_point_group_measured_fraction_max 0.996
_diffrn_reflns_theta_full 25.241
_diffrn_reflns_theta_max 27.477
_diffrn_reflns_theta_min 3.064
_diffrn_standards_interval_count .
_diffrn_standards_number 0
_exptl_absorpt_coefficient_mu 0.692
_exptl_absorpt_correction_T_max 0.959
_exptl_absorpt_correction_T_min 0.794
_exptl_absorpt_correction_type multi-scan
_exptl_absorpt_process_details 'REQAB (Rigaku, 1998)'
_exptl_crystal_colour orange
_exptl_crystal_density_diffrn 1.565
_exptl_crystal_density_method 'not measured'
_exptl_crystal_description unknown
_exptl_crystal_F_000 2416.00
_exptl_crystal_size_max 0.300
_exptl_crystal_size_mid 0.200
_exptl_crystal_size_min 0.060
_refine_diff_density_max 0.48
_refine_diff_density_min -0.52
_refine_ls_extinction_method none
_refine_ls_goodness_of_fit_ref 1.044
_refine_ls_hydrogen_treatment constr
_refine_ls_number_parameters 346
_refine_ls_number_reflns 5672
_refine_ls_number_restraints 0
_refine_ls_R_factor_all 0.0406
_refine_ls_R_factor_gt 0.0357
_refine_ls_shift/su_max 0.001
_refine_ls_structure_factor_coef Fsqd
_refine_ls_weighting_details 'w = 1/[\s^2^(Fo^2^)+(0.0439P)^2^+5.4669P] where P=(Fo^2^+2Fc^2^)/3'
_refine_ls_weighting_scheme calc
_refine_ls_wR_factor_gt 0.0881
_refine_ls_wR_factor_ref 0.0918
_reflns_Friedel_coverage 0.000
_reflns_Friedel_fraction_full .
_reflns_Friedel_fraction_max .
_reflns_number_gt 5086
_reflns_number_total 5672
_reflns_threshold_expression F^2^>2.0\s(F^2^)
_cod_data_source_file 3.cif
_cod_data_source_block BQxDMEN-MnClO4-H2O2-111217
_cod_original_cell_volume 4956.7(16)
_cod_database_code 1564451

loop_
_space_group_symop_operation_xyz
'x, y, z'
'-x, y, -z+1/2'
'x+1/2, y+1/2, z'
'-x+1/2, y+1/2, -z+1/2'
'-x, -y, -z'
'x, -y, z-1/2'
'-x+1/2, -y+1/2, -z'
'x+1/2, -y+1/2, z-1/2'

loop_
_atom_site_label
_atom_site_type_symbol
_atom_site_fract_x
_atom_site_fract_y
_atom_site_fract_z
_atom_site_U_iso_or_equiv
_atom_site_adp_type
_atom_site_occupancy
_atom_site_site_symmetry_order
_atom_site_calc_flag
_atom_site_refinement_flags_posn
_atom_site_refinement_flags_adp
_atom_site_refinement_flags_occupancy
_atom_site_disorder_assembly
_atom_site_disorder_group
Mn1 Mn 0.47495(2) 0.26549(2) 0.68180(2) 0.01366(8) Uani 1 1 d . . . . .
Cl1 Cl 0.20558(2) 0.47038(3) 0.50895(2) 0.02393(11) Uani 1 1 d . . . . .
O1 O 0.43732(6) 0.26677(8) 0.77093(6) 0.0154(2) Uani 1 1 d . . . . .
O2 O 0.21640(8) 0.54847(10) 0.55714(7) 0.0342(3) Uani 1 1 d . . . . .
O3 O 0.14518(7) 0.49000(10) 0.46093(8) 0.0325(3) Uani 1 1 d . . . . .
O4 O 0.19038(8) 0.38692(10) 0.54978(8) 0.0352(3) Uani 1 1 d . . . . .
O5 O 0.26833(8) 0.45554(13) 0.46945(9) 0.0459(4) Uani 1 1 d . . . . .
N1 N 0.37600(7) 0.29532(10) 0.62249(7) 0.0161(3) Uani 1 1 d . . . . .
N2 N 0.51242(8) 0.23742(10) 0.57531(8) 0.0168(3) Uani 1 1 d . . . . .
N3 N 0.47198(7) 0.43368(10) 0.65999(7) 0.0169(3) Uani 1 1 d . . . . .
N4 N 0.46492(7) 0.09934(9) 0.66189(7) 0.0158(3) Uani 1 1 d . . . . .
N5 N 0.43345(8) 0.62468(11) 0.64411(8) 0.0247(3) Uani 1 1 d . . . . .
N6 N 0.48631(8) -0.09195(10) 0.62834(8) 0.0224(3) Uani 1 1 d . . . . .
N7 N 0.25913(11) 0.20688(16) 0.81105(12) 0.0482(5) Uani 1 1 d . . . . .
C1 C 0.39300(9) 0.30300(12) 0.54494(9) 0.0195(3) Uani 1 1 d . . . . .
H1A H 0.413071 0.365858 0.535186 0.023 Uiso 1 1 calc R U . . .
H1B H 0.348801 0.294925 0.514541 0.023 Uiso 1 1 calc R U . . .
C2 C 0.44677(9) 0.22776(12) 0.52727(9) 0.0199(4) Uani 1 1 d . . . . .
H2A H 0.425295 0.164922 0.533773 0.024 Uiso 1 1 calc R U . . .
H2B H 0.459797 0.233816 0.476500 0.024 Uiso 1 1 calc R U . . .
C3 C 0.34844(9) 0.38632(12) 0.64878(10) 0.0193(3) Uani 1 1 d . . . . .
H3A H 0.330805 0.377870 0.697757 0.023 Uiso 1 1 calc R U . . .
H3B H 0.307648 0.406886 0.617123 0.023 Uiso 1 1 calc R U . . .
C4 C 0.40516(9) 0.46050(12) 0.65022(9) 0.0182(3) Uani 1 1 d . . . . .
C5 C 0.38602(10) 0.55680(12) 0.64205(10) 0.0232(4) Uani 1 1 d . . . . .
H5 H 0.336888 0.572520 0.634814 0.028 Uiso 1 1 calc R U . . .
C6 C 0.55725(11) 0.66873(13) 0.65722(10) 0.0254(4) Uani 1 1 d . . . . .
H6 H 0.544587 0.733129 0.652551 0.030 Uiso 1 1 calc R U . . .
C7 C 0.62727(11) 0.64311(13) 0.66651(10) 0.0283(4) Uani 1 1 d . . . . .
H7 H 0.663318 0.690159 0.666959 0.034 Uiso 1 1 calc R U . . .
C8 C 0.64725(10) 0.54835(14) 0.67545(10) 0.0262(4) Uani 1 1 d . . . . .
H8 H 0.696372 0.532347 0.682300 0.031 Uiso 1 1 calc R U . . .
C9 C 0.59628(9) 0.47889(13) 0.67433(10) 0.0216(4) Uani 1 1 d . . . . .
H9 H 0.609913 0.415130 0.681127 0.026 Uiso 1 1 calc R U . . .
C10 C 0.52342(9) 0.50295(12) 0.66301(9) 0.0184(3) Uani 1 1 d . . . . .
C11 C 0.50355(10) 0.59852(12) 0.65460(9) 0.0212(4) Uani 1 1 d . . . . .
C12 C 0.31854(9) 0.22427(12) 0.63103(10) 0.0208(4) Uani 1 1 d . . . . .
H12A H 0.334545 0.163381 0.613117 0.025 Uiso 1 1 calc R U . . .
H12B H 0.275302 0.244036 0.603667 0.025 Uiso 1 1 calc R U . . .
H12C H 0.307959 0.218633 0.681939 0.025 Uiso 1 1 calc R U . . .
C13 C 0.55220(9) 0.14718(12) 0.57750(9) 0.0190(3) Uani 1 1 d . . . . .
H13A H 0.598906 0.156168 0.603475 0.023 Uiso 1 1 calc R U . . .
H13B H 0.561522 0.126933 0.527910 0.023 Uiso 1 1 calc R U . . .
C14 C 0.51051(9) 0.07243(12) 0.61420(9) 0.0173(3) Uani 1 1 d . . . . .
C15 C 0.52098(9) -0.02393(12) 0.59778(10) 0.0211(4) Uani 1 1 d . . . . .
H15 H 0.554754 -0.039711 0.562958 0.025 Uiso 1 1 calc R U . . .
C16 C 0.39910(10) -0.13563(13) 0.71322(11) 0.0256(4) Uani 1 1 d . . . . .
H16 H 0.406392 -0.200114 0.702616 0.031 Uiso 1 1 calc R U . . .
C17 C 0.35043(10) -0.11000(13) 0.76252(10) 0.0270(4) Uani 1 1 d . . . . .
H17 H 0.323732 -0.157085 0.785718 0.032 Uiso 1 1 calc R U . . .
C18 C 0.33932(10) -0.01480(13) 0.77938(10) 0.0230(4) Uani 1 1 d . . . . .
H18 H 0.305090 0.001630 0.813574 0.028 Uiso 1 1 calc R U . . .
C19 C 0.37747(9) 0.05432(12) 0.74687(9) 0.0190(3) Uani 1 1 d . . . . .
H19 H 0.370193 0.118341 0.758968 0.023 Uiso 1 1 calc R U . . .
C20 C 0.42749(9) 0.03006(11) 0.69547(9) 0.0160(3) Uani 1 1 d . . . . .
C21 C 0.43837(9) -0.06598(12) 0.67823(9) 0.0192(3) Uani 1 1 d . . . . .
C22 C 0.56057(10) 0.30961(13) 0.54605(10) 0.0247(4) Uani 1 1 d . . . . .
H22A H 0.602866 0.316806 0.578336 0.030 Uiso 1 1 calc R U . . .
H22B H 0.535145 0.369684 0.541990 0.030 Uiso 1 1 calc R U . . .
H22C H 0.575487 0.289995 0.498503 0.030 Uiso 1 1 calc R U . . .
C23 C 0.24623(12) 0.25507(16) 0.85616(13) 0.0358(5) Uani 1 1 d . . . . .
C24 C 0.22923(18) 0.3184(3) 0.91381(17) 0.0772(11) Uani 1 1 d . . . . .
H24A H 0.265703 0.312839 0.952805 0.093 Uiso 1 1 calc R U . . .
H24B H 0.182273 0.302145 0.931837 0.093 Uiso 1 1 calc R U . . .
H24C H 0.228194 0.383087 0.895820 0.093 Uiso 1 1 calc R U . . .

loop_
_atom_site_aniso_label
_atom_site_aniso_U_11
_atom_site_aniso_U_22
_atom_site_aniso_U_33
_atom_site_aniso_U_23
_atom_site_aniso_U_13
_atom_site_aniso_U_12
Mn1 0.01355(13) 0.01402(14) 0.01334(13) 0.00016(9) -0.00025(9) 0.00019(8)
Cl1 0.0208(2) 0.0306(2) 0.0202(2) -0.00268(17) -0.00275(16) 0.00413(16)
O1 0.0142(5) 0.0162(6) 0.0159(6) -0.0014(4) 0.0009(4) -0.0005(4)
O2 0.0415(8) 0.0347(8) 0.0258(7) -0.0078(6) -0.0050(6) -0.0041(6)
O3 0.0306(7) 0.0351(8) 0.0305(8) 0.0012(6) -0.0139(6) 0.0039(6)
O4 0.0357(8) 0.0333(8) 0.0356(8) 0.0079(6) -0.0102(6) -0.0012(6)
O5 0.0324(8) 0.0608(11) 0.0457(9) 0.0008(8) 0.0158(7) 0.0147(7)
N1 0.0162(6) 0.0160(7) 0.0161(7) -0.0001(5) -0.0016(5) 0.0007(5)
N2 0.0171(7) 0.0179(7) 0.0155(7) 0.0001(5) 0.0008(5) -0.0001(5)
N3 0.0193(7) 0.0155(7) 0.0157(7) 0.0006(5) -0.0001(5) -0.0003(5)
N4 0.0178(7) 0.0143(7) 0.0150(7) -0.0009(5) -0.0024(5) 0.0009(5)
N5 0.0316(8) 0.0182(7) 0.0245(8) 0.0007(6) 0.0022(7) 0.0022(6)
N6 0.0219(7) 0.0172(7) 0.0278(8) -0.0034(6) -0.0026(6) 0.0028(6)
N7 0.0428(11) 0.0486(12) 0.0540(13) 0.0026(11) 0.0113(10) 0.0142(10)
C1 0.0221(8) 0.0207(8) 0.0153(8) 0.0012(7) -0.0039(6) 0.0006(7)
C2 0.0232(9) 0.0219(9) 0.0144(8) -0.0003(6) -0.0022(7) 0.0009(7)
C3 0.0174(8) 0.0179(8) 0.0222(9) -0.0011(7) -0.0020(7) 0.0036(6)
C4 0.0220(8) 0.0163(8) 0.0161(8) 0.0000(6) -0.0005(6) 0.0027(6)
C5 0.0243(9) 0.0192(8) 0.0259(9) -0.0004(7) -0.0005(7) 0.0057(7)
C6 0.0385(11) 0.0184(8) 0.0195(9) 0.0000(7) 0.0042(8) -0.0051(7)
C7 0.0357(10) 0.0234(9) 0.0262(10) -0.0019(8) 0.0060(8) -0.0126(8)
C8 0.0252(9) 0.0290(10) 0.0247(9) -0.0005(8) 0.0033(7) -0.0056(7)
C9 0.0233(9) 0.0203(8) 0.0212(9) 0.0008(7) 0.0013(7) -0.0022(7)
C10 0.0238(8) 0.0165(8) 0.0150(8) 0.0001(6) 0.0019(6) -0.0022(6)
C11 0.0303(9) 0.0179(8) 0.0155(8) -0.0001(6) 0.0032(7) -0.0006(7)
C12 0.0163(8) 0.0196(8) 0.0261(9) 0.0004(7) -0.0033(7) -0.0016(6)
C13 0.0188(8) 0.0186(8) 0.0197(8) -0.0021(7) 0.0034(6) 0.0017(6)
C14 0.0168(8) 0.0179(8) 0.0171(8) -0.0020(6) -0.0036(6) 0.0025(6)
C15 0.0183(8) 0.0201(8) 0.0246(9) -0.0046(7) -0.0013(7) 0.0032(6)
C16 0.0287(9) 0.0151(8) 0.0327(10) 0.0014(7) -0.0041(8) -0.0020(7)
C17 0.0324(10) 0.0204(9) 0.0281(10) 0.0046(7) -0.0002(8) -0.0072(7)
C18 0.0253(9) 0.0234(9) 0.0202(9) 0.0011(7) 0.0005(7) -0.0040(7)
C19 0.0214(8) 0.0175(8) 0.0178(8) 0.0001(6) -0.0023(7) -0.0015(6)
C20 0.0165(7) 0.0154(8) 0.0156(8) 0.0005(6) -0.0053(6) 0.0001(6)
C21 0.0204(8) 0.0157(8) 0.0209(8) -0.0004(6) -0.0051(7) 0.0020(6)
C22 0.0269(9) 0.0238(9) 0.0238(9) 0.0009(7) 0.0081(7) -0.0046(7)
C23 0.0275(10) 0.0377(12) 0.0425(13) 0.0060(10) 0.0037(9) 0.0067(9)
C24 0.070(2) 0.101(3) 0.0594(19) -0.0299(19) -0.0105(16) 0.0337(19)

loop_
_atom_type_symbol
_atom_type_description
_atom_type_scat_dispersion_real
_atom_type_scat_dispersion_imag
_atom_type_scat_source
C C 0.0033 0.0016
;
International Tables for Crystallography
(Vol. C, Tables 4.2.6.8 and 6.1.1.4)
;
H H 0.0000 0.0000
;
International Tables for Crystallography
(Vol. C, Table 6.1.1.4)
;
N N 0.0061 0.0033
;
International Tables for Crystallography
(Vol. C, Tables 4.2.6.8 and 6.1.1.4)
;
O O 0.0106 0.0060
;
International Tables for Crystallography
(Vol. C, Tables 4.2.6.8 and 6.1.1.4)
;
Cl Cl 0.1484 0.1585
;
International Tables for Crystallography
(Vol. C, Tables 4.2.6.8 and 6.1.1.4)
;
Mn Mn 0.3368 0.7283
;
International Tables for Crystallography
(Vol. C, Tables 4.2.6.8 and 6.1.1.4)
;

loop_
_geom_angle_atom_site_label_1
_geom_angle_atom_site_label_2
_geom_angle_atom_site_label_3
_geom_angle
_geom_angle_site_symmetry_1
_geom_angle_site_symmetry_3
O1 Mn1 O1 86.12(5) . 2_656
O1 Mn1 N1 96.33(5) . .
O1 Mn1 N1 167.79(5) 2_656 .
O1 Mn1 N2 169.39(5) . .
O1 Mn1 N2 97.27(5) 2_656 .
N1 Mn1 N2 82.47(5) . .
O1 Mn1 N4 96.87(5) . .
O1 Mn1 N4 98.46(5) 2_656 .
N1 Mn1 N4 93.13(5) . .
N2 Mn1 N4 72.72(5) . .
O1 Mn1 N3 97.76(5) . .
O1 Mn1 N3 94.87(5) 2_656 .
N1 Mn1 N3 72.96(5) . .
N2 Mn1 N3 91.99(5) . .
N4 Mn1 N3 160.80(5) . .
O1 Mn1 Mn1 43.09(4) . 2_656
O1 Mn1 Mn1 43.04(4) 2_656 2_656
N1 Mn1 Mn1 138.37(4) . 2_656
N2 Mn1 Mn1 139.16(4) . 2_656
N4 Mn1 Mn1 99.74(3) . 2_656
N3 Mn1 Mn1 99.43(3) . 2_656
O5 Cl1 O2 109.79(10) . .
O5 Cl1 O3 110.43(10) . .
O2 Cl1 O3 109.00(9) . .
O5 Cl1 O4 109.45(10) . .
O2 Cl1 O4 109.42(9) . .
O3 Cl1 O4 108.72(9) . .
Mn1 O1 Mn1 93.87(5) . 2_656
C3 N1 C12 107.24(13) . .
C3 N1 C1 110.17(13) . .
C12 N1 C1 109.55(13) . .
C3 N1 Mn1 107.71(10) . .
C12 N1 Mn1 114.77(10) . .
C1 N1 Mn1 107.36(10) . .
C22 N2 C13 107.39(13) . .
C22 N2 C2 109.81(13) . .
C13 N2 C2 109.58(13) . .
C22 N2 Mn1 115.55(11) . .
C13 N2 Mn1 108.31(10) . .
C2 N2 Mn1 106.11(10) . .
C4 N3 C10 117.19(15) . .
C4 N3 Mn1 108.99(11) . .
C10 N3 Mn1 133.45(11) . .
C14 N4 C20 117.05(14) . .
C14 N4 Mn1 110.08(11) . .
C20 N4 Mn1 132.45(11) . .
C5 N5 C11 116.50(15) . .
C15 N6 C21 116.44(15) . .
N1 C1 C2 109.06(13) . .
N1 C1 H1A 109.9 . .
C2 C1 H1A 109.9 . .
N1 C1 H1B 109.9 . .
C2 C1 H1B 109.9 . .
H1A C1 H1B 108.3 . .
N2 C2 C1 109.93(14) . .
N2 C2 H2A 109.7 . .
C1 C2 H2A 109.7 . .
N2 C2 H2B 109.7 . .
C1 C2 H2B 109.7 . .
H2A C2 H2B 108.2 . .
N1 C3 C4 111.53(13) . .
N1 C3 H3A 109.3 . .
C4 C3 H3A 109.3 . .
N1 C3 H3B 109.3 . .
C4 C3 H3B 109.3 . .
H3A C3 H3B 108.0 . .
N3 C4 C5 121.93(16) . .
N3 C4 C3 117.86(15) . .
C5 C4 C3 120.20(15) . .
N5 C5 C4 122.68(16) . .
N5 C5 H5 118.7 . .
C4 C5 H5 118.7 . .
C7 C6 C11 119.43(17) . .
C7 C6 H6 120.3 . .
C11 C6 H6 120.3 . .
C6 C7 C8 121.35(17) . .
C6 C7 H7 119.3 . .
C8 C7 H7 119.3 . .
C9 C8 C7 120.50(18) . .
C9 C8 H8 119.7 . .
C7 C8 H8 119.7 . .
C8 C9 C10 119.50(17) . .
C8 C9 H9 120.2 . .
C10 C9 H9 120.2 . .
N3 C10 C9 120.03(15) . .
N3 C10 C11 120.21(16) . .
C9 C10 C11 119.76(16) . .
N5 C11 C6 119.09(16) . .
N5 C11 C10 121.48(16) . .
C6 C11 C10 119.42(17) . .
N1 C12 H12A 109.5 . .
N1 C12 H12B 109.5 . .
H12A C12 H12B 109.5 . .
N1 C12 H12C 109.5 . .
H12A C12 H12C 109.5 . .
H12B C12 H12C 109.5 . .
N2 C13 C14 110.96(13) . .
N2 C13 H13A 109.4 . .
C14 C13 H13A 109.4 . .
N2 C13 H13B 109.4 . .
C14 C13 H13B 109.4 . .
H13A C13 H13B 108.0 . .
N4 C14 C15 121.76(16) . .
N4 C14 C13 117.69(14) . .
C15 C14 C13 120.55(15) . .
N6 C15 C14 123.09(16) . .
N6 C15 H15 118.5 . .
C14 C15 H15 118.5 . .
C17 C16 C21 119.71(17) . .
C17 C16 H16 120.1 . .
C21 C16 H16 120.1 . .
C16 C17 C18 120.96(17) . .
C16 C17 H17 119.5 . .
C18 C17 H17 119.5 . .
C19 C18 C17 120.55(17) . .
C19 C18 H18 119.7 . .
C17 C18 H18 119.7 . .
C18 C19 C20 119.73(16) . .
C18 C19 H19 120.1 . .
C20 C19 H19 120.1 . .
N4 C20 C19 119.84(15) . .
N4 C20 C21 120.51(15) . .
C19 C20 C21 119.65(15) . .
N6 C21 C16 119.46(16) . .
N6 C21 C20 121.15(15) . .
C16 C21 C20 119.39(16) . .
N2 C22 H22A 109.5 . .
N2 C22 H22B 109.5 . .
H22A C22 H22B 109.5 . .
N2 C22 H22C 109.5 . .
H22A C22 H22C 109.5 . .
H22B C22 H22C 109.5 . .
N7 C23 C24 179.2(3) . .
C23 C24 H24A 109.5 . .
C23 C24 H24B 109.5 . .
H24A C24 H24B 109.5 . .
C23 C24 H24C 109.5 . .
H24A C24 H24C 109.5 . .
H24B C24 H24C 109.5 . .

loop_
_geom_bond_atom_site_label_1
_geom_bond_atom_site_label_2
_geom_bond_distance
_geom_bond_site_symmetry_2
Mn1 O1 1.8294(12) .
Mn1 O1 1.8312(12) 2_656
Mn1 N1 2.1594(14) .
Mn1 N2 2.1676(15) .
Mn1 N4 2.4005(14) .
Mn1 N3 2.4289(15) .
Mn1 Mn1 2.6742(7) 2_656
Cl1 O5 1.4252(15) .
Cl1 O2 1.4385(14) .
Cl1 O3 1.4402(14) .
Cl1 O4 1.4453(15) .
N1 C3 1.484(2) .
N1 C12 1.489(2) .
N1 C1 1.496(2) .
N2 C22 1.484(2) .
N2 C13 1.484(2) .
N2 C2 1.497(2) .
N3 C4 1.312(2) .
N3 C10 1.377(2) .
N4 C14 1.313(2) .
N4 C20 1.374(2) .
N5 C5 1.311(2) .
N5 C11 1.369(2) .
N6 C15 1.308(2) .
N6 C21 1.368(2) .
N7 C23 1.119(3) .
C1 C2 1.514(2) .
C1 H1A 0.9900 .
C1 H1B 0.9900 .
C2 H2A 0.9900 .
C2 H2B 0.9900 .
C3 C4 1.496(2) .
C3 H3A 0.9900 .
C3 H3B 0.9900 .
C4 C5 1.424(2) .
C5 H5 0.9500 .
C6 C7 1.364(3) .
C6 C11 1.416(2) .
C6 H6 0.9500 .
C7 C8 1.408(3) .
C7 H7 0.9500 .
C8 C9 1.373(2) .
C8 H8 0.9500 .
C9 C10 1.412(2) .
C9 H9 0.9500 .
C10 C11 1.418(2) .
C12 H12A 0.9800 .
C12 H12B 0.9800 .
C12 H12C 0.9800 .
C13 C14 1.500(2) .
C13 H13A 0.9900 .
C13 H13B 0.9900 .
C14 C15 1.421(2) .
C15 H15 0.9500 .
C16 C17 1.368(3) .
C16 C21 1.409(2) .
C16 H16 0.9500 .
C17 C18 1.408(3) .
C17 H17 0.9500 .
C18 C19 1.371(2) .
C18 H18 0.9500 .
C19 C20 1.408(2) .
C19 H19 0.9500 .
C20 C21 1.421(2) .
C22 H22A 0.9800 .
C22 H22B 0.9800 .
C22 H22C 0.9800 .
C23 C24 1.447(4) .
C24 H24A 0.9800 .
C24 H24B 0.9800 .
C24 H24C 0.9800 .

loop_
_geom_torsion_atom_site_label_1
_geom_torsion_atom_site_label_2
_geom_torsion_atom_site_label_3
_geom_torsion_atom_site_label_4
_geom_torsion
_geom_torsion_site_symmetry_1
_geom_torsion_site_symmetry_2
_geom_torsion_site_symmetry_3
_geom_torsion_site_symmetry_4
O1 Mn1 O1 Mn1 -1.14(7) 2_656 . . 2_656
N1 Mn1 O1 Mn1 -169.14(5) . . . 2_656
N2 Mn1 O1 Mn1 107.9(3) . . . 2_656
N4 Mn1 O1 Mn1 96.93(5) . . . 2_656
N3 Mn1 O1 Mn1 -95.54(5) . . . 2_656
C3 N1 C1 C2 157.32(14) . . . .
C12 N1 C1 C2 -84.94(16) . . . .
Mn1 N1 C1 C2 40.29(15) . . . .
C22 N2 C2 C1 -82.99(17) . . . .
C13 N2 C2 C1 159.28(13) . . . .
Mn1 N2 C2 C1 42.54(15) . . . .
N1 C1 C2 N2 -57.15(17) . . . .
C12 N1 C3 C4 173.62(14) . . . .
C1 N1 C3 C4 -67.21(17) . . . .
Mn1 N1 C3 C4 49.60(15) . . . .
C10 N3 C4 C5 0.8(2) . . . .
Mn1 N3 C4 C5 174.80(13) . . . .
C10 N3 C4 C3 -178.40(14) . . . .
Mn1 N3 C4 C3 -4.42(18) . . . .
N1 C3 C4 N3 -28.8(2) . . . .
N1 C3 C4 C5 151.96(15) . . . .
C11 N5 C5 C4 0.0(3) . . . .
N3 C4 C5 N5 -0.4(3) . . . .
C3 C4 C5 N5 178.83(16) . . . .
C11 C6 C7 C8 -1.7(3) . . . .
C6 C7 C8 C9 0.6(3) . . . .
C7 C8 C9 C10 1.0(3) . . . .
C4 N3 C10 C9 179.19(15) . . . .
Mn1 N3 C10 C9 7.0(2) . . . .
C4 N3 C10 C11 -1.0(2) . . . .
Mn1 N3 C10 C11 -173.11(12) . . . .
C8 C9 C10 N3 178.38(16) . . . .
C8 C9 C10 C11 -1.5(3) . . . .
C5 N5 C11 C6 179.91(16) . . . .
C5 N5 C11 C10 -0.2(2) . . . .
C7 C6 C11 N5 -178.96(16) . . . .
C7 C6 C11 C10 1.2(3) . . . .
N3 C10 C11 N5 0.7(3) . . . .
C9 C10 C11 N5 -179.47(16) . . . .
N3 C10 C11 C6 -179.44(15) . . . .
C9 C10 C11 C6 0.4(3) . . . .
C22 N2 C13 C14 173.57(14) . . . .
C2 N2 C13 C14 -67.20(17) . . . .
Mn1 N2 C13 C14 48.13(15) . . . .
C20 N4 C14 C15 0.0(2) . . . .
Mn1 N4 C14 C15 173.47(13) . . . .
C20 N4 C14 C13 -179.53(14) . . . .
Mn1 N4 C14 C13 -6.05(18) . . . .
N2 C13 C14 N4 -26.7(2) . . . .
N2 C13 C14 C15 153.73(15) . . . .
C21 N6 C15 C14 -0.2(3) . . . .
N4 C14 C15 N6 0.2(3) . . . .
C13 C14 C15 N6 179.73(16) . . . .
C21 C16 C17 C18 -0.5(3) . . . .
C16 C17 C18 C19 -0.3(3) . . . .
C17 C18 C19 C20 0.9(3) . . . .
C14 N4 C20 C19 -179.64(15) . . . .
Mn1 N4 C20 C19 8.7(2) . . . .
C14 N4 C20 C21 -0.2(2) . . . .
Mn1 N4 C20 C21 -171.93(11) . . . .
C18 C19 C20 N4 178.88(15) . . . .
C18 C19 C20 C21 -0.5(2) . . . .
C15 N6 C21 C16 179.94(16) . . . .
C15 N6 C21 C20 -0.1(2) . . . .
C17 C16 C21 N6 -179.18(17) . . . .
C17 C16 C21 C20 0.9(3) . . . .
N4 C20 C21 N6 0.3(2) . . . .
C19 C20 C21 N6 179.71(15) . . . .
N4 C20 C21 C16 -179.73(15) . . . .
C19 C20 C21 C16 -0.3(2) . . . .
